data_7719971
loop_
_publ_author_name
'Fern\'andez-Moreira, Vanesa'
'Morales-Pioz, Eva'
'Mart\'inez-Est\'evez, M\'onica'
'Bened\'i Visiedo, Andrea'
'Tejera-Ruiz, Mar\'ia'
'Marzo, Isabel'
'Gimeno, M. Concepci\'on'
'Vazquez-Lopez, Ezequiel M.'
'Garc\'ia-Font\'an, Soledad'

_publ_section_title
;
 Structure--activity insights into Benzimidazole-based Ir(III)
 cyclometallated complexes for cancer therapy
;
_journal_name_full 'Dalton Transactions'
_journal_paper_doi 10.1039/D5DT02366A
_journal_year 2025
_chemical_formula_sum 'C57.7 H50.4 Cl4.4 Ir N7 O4'
_chemical_formula_weight 1254.03
_space_group_crystal_system monoclinic
_space_group_IT_number 15
_space_group_name_Hall '-C 2yc'
_space_group_name_H-M_alt 'C 1 2/c 1'
_atom_sites_solution_hydrogens geom
_audit_creation_method SHELXL-2018/3
_audit_update_record
;
2025-09-30 deposited with the CCDC.	2025-12-02 downloaded from the CCDC.
;
_cell_angle_alpha 90
_cell_angle_beta 108.818(4)
_cell_angle_gamma 90
_cell_formula_units_Z 8
_cell_length_a 23.908(3)
_cell_length_b 16.4721(15)
_cell_length_c 30.381(3)
_cell_measurement_reflns_used 9889
_cell_measurement_temperature 100(2)
_cell_measurement_theta_max 25.08
_cell_measurement_theta_min 2.62
_cell_volume 11325(2)
_computing_cell_refinement 'Bruker SAINT'
_computing_data_collection 'Bruker APEX2'
_computing_data_reduction 'Bruker SAINT'
_computing_molecular_graphics 'Bruker SHELXTL'
_computing_publication_material 'Bruker SHELXTL'
_computing_structure_refinement 'SHELXL-2018/3 (Sheldrick, 2018)'
_computing_structure_solution 'SHELXT 2018/2 (Sheldrick, 2018)'
_diffrn_ambient_temperature 100(2)
_diffrn_measured_fraction_theta_full 0.997
_diffrn_measured_fraction_theta_max 0.997
_diffrn_measurement_device_type 'Bruker APEX-II CCD'
_diffrn_measurement_method '\f and \w scans'
_diffrn_radiation_type MoK\a
_diffrn_radiation_wavelength 0.71073
_diffrn_reflns_av_R_equivalents 0.0767
_diffrn_reflns_av_unetI/netI 0.0403
_diffrn_reflns_Laue_measured_fraction_full 0.997
_diffrn_reflns_Laue_measured_fraction_max 0.997
_diffrn_reflns_limit_h_max 28
_diffrn_reflns_limit_h_min -28
_diffrn_reflns_limit_k_max 18
_diffrn_reflns_limit_k_min -19
_diffrn_reflns_limit_l_max 36
_diffrn_reflns_limit_l_min -36
_diffrn_reflns_number 98980
_diffrn_reflns_point_group_measured_fraction_full 0.997
_diffrn_reflns_point_group_measured_fraction_max 0.997
_diffrn_reflns_theta_full 25.000
_diffrn_reflns_theta_max 25.000
_diffrn_reflns_theta_min 2.273
_exptl_absorpt_coefficient_mu 2.617
_exptl_absorpt_correction_T_max 0.7457
_exptl_absorpt_correction_T_min 0.5709
_exptl_absorpt_correction_type multi-scan
_exptl_absorpt_process_details 'SADABS-2016/2 (Bruker AXS Inc.)'
_exptl_crystal_colour yellow
_exptl_crystal_density_diffrn 1.471
_exptl_crystal_description needle
_exptl_crystal_F_000 5035
_exptl_crystal_size_max 0.23
_exptl_crystal_size_mid 0.08
_exptl_crystal_size_min 0.06
_refine_diff_density_max 6.624
_refine_diff_density_min -2.211
_refine_diff_density_rms 0.158
_refine_ls_extinction_method none
_refine_ls_goodness_of_fit_ref 1.072
_refine_ls_hydrogen_treatment constr
_refine_ls_matrix_type full
_refine_ls_number_parameters 617
_refine_ls_number_reflns 9939
_refine_ls_number_restraints 0
_refine_ls_restrained_S_all 1.072
_refine_ls_R_factor_all 0.0921
_refine_ls_R_factor_gt 0.0788
_refine_ls_shift/su_max 0.001
_refine_ls_shift/su_mean 0.000
_refine_ls_structure_factor_coef Fsqd
_refine_ls_weighting_details 'w=1/[\s^2^(Fo^2^)+(0.0803P)^2^+241.8648P] where P=(Fo^2^+2Fc^2^)/3'
_refine_ls_weighting_scheme calc
_refine_ls_wR_factor_gt 0.1903
_refine_ls_wR_factor_ref 0.2028
_reflns_Friedel_coverage 0.000
_reflns_number_gt 8302
_reflns_number_total 9939
_reflns_threshold_expression 'I > 2\s(I)'
_cod_data_source_file d5dt02366a2.cif
_cod_data_source_block mo_con113v_0ms
_cod_original_sg_symbol_H-M 'C 2/c'
_cod_original_formula_sum 'C57.70 H50.40 Cl4.40 Ir N7 O4'
_cod_database_code 7719971
_shelx_shelxl_version_number 2018/3
_shelx_space_group_comment
; 
The symmetry employed for this shelxl refinement is uniquely defined 
by the following loop, which should always be used as a source of 
symmetry information in preference to the above space-group names. 
They are only intended as comments. 
;

loop_
_space_group_symop_operation_xyz
'x, y, z'
'-x, y, -z+1/2'
'x+1/2, y+1/2, z'
'-x+1/2, y+1/2, -z+1/2'
'-x, -y, -z'
'x, -y, z-1/2'
'-x+1/2, -y+1/2, -z'
'x+1/2, -y+1/2, z-1/2'

loop_
_atom_site_label
_atom_site_type_symbol
_atom_site_fract_x
_atom_site_fract_y
_atom_site_fract_z
_atom_site_U_iso_or_equiv
_atom_site_adp_type
_atom_site_occupancy
_atom_site_site_symmetry_order
_atom_site_calc_flag
_atom_site_refinement_flags_posn
_atom_site_refinement_flags_adp
_atom_site_refinement_flags_occupancy
_atom_site_disorder_assembly
_atom_site_disorder_group
Ir1 Ir 0.28678(2) 0.48188(2) 0.06307(2) 0.05189(17) Uani 1 1 d . . . . .
Cl1 Cl 0.39728(14) 0.6864(2) 0.27118(10) 0.0752(8) Uani 1 1 d . . . . .
O11 O 0.0618(4) 0.3797(8) -0.0021(3) 0.104(4) Uani 1 1 d . . . . .
O12 O 0.1991(11) 0.5257(9) -0.2448(4) 0.179(9) Uani 1 1 d . . . . .
N11 N 0.2858(5) 0.5851(5) 0.0245(3) 0.063(3) Uani 1 1 d . . . . .
N12 N 0.2414(6) 0.6595(7) -0.0380(4) 0.083(3) Uani 1 1 d . . . . .
C111 C 0.2360(6) 0.5959(7) -0.0111(4) 0.070(3) Uani 1 1 d . . . . .
C112 C 0.2979(8) 0.6891(8) -0.0183(5) 0.083(4) Uani 1 1 d . . . . .
C113 C 0.3249(6) 0.6420(7) 0.0203(4) 0.071(3) Uani 1 1 d . . . . .
C114 C 0.3837(7) 0.6575(8) 0.0469(5) 0.086(4) Uani 1 1 d . . . . .
H114 H 0.403627 0.624168 0.072704 0.103 Uiso 1 1 calc R U . . .
C115 C 0.4116(8) 0.7223(10) 0.0345(7) 0.111(6) Uani 1 1 d . . . . .
H115 H 0.451098 0.734489 0.052857 0.133 Uiso 1 1 calc R U . . .
C116 C 0.3845(12) 0.7698(11) -0.0034(9) 0.140(10) Uani 1 1 d . . . . .
H116 H 0.405466 0.813975 -0.010786 0.168 Uiso 1 1 calc R U . . .
C117 C 0.3272(11) 0.7545(9) -0.0311(7) 0.120(8) Uani 1 1 d . . . . .
H117 H 0.308349 0.786771 -0.057645 0.144 Uiso 1 1 calc R U . . .
C118 C 0.1857(6) 0.5416(7) -0.0150(4) 0.065(3) Uani 1 1 d . . . . .
C119 C 0.2034(5) 0.4800(6) 0.0207(3) 0.051(2) Uani 1 1 d . . . . .
C120 C 0.1576(5) 0.4297(7) 0.0229(4) 0.060(3) Uani 1 1 d . . . . .
H120 H 0.165487 0.389794 0.046738 0.072 Uiso 1 1 calc R U . . .
C121 C 0.1013(6) 0.4357(9) -0.0081(4) 0.075(3) Uani 1 1 d . . . . .
C122 C 0.0864(7) 0.4950(11) -0.0417(5) 0.093(4) Uani 1 1 d . . . . .
H122 H 0.046976 0.500210 -0.062043 0.111 Uiso 1 1 calc R U . . .
C123 C 0.1300(8) 0.5468(10) -0.0452(4) 0.093(5) Uani 1 1 d . . . . .
H123 H 0.120969 0.586523 -0.069182 0.111 Uiso 1 1 calc R U . . .
C125 C 0.2001(9) 0.6910(9) -0.0818(5) 0.110(6) Uani 1 1 d . . . . .
H12A H 0.211287 0.747529 -0.086212 0.132 Uiso 1 1 calc R U . . .
H12B H 0.159873 0.692175 -0.079257 0.132 Uiso 1 1 calc R U . . .
C126 C 0.1986(7) 0.6418(8) -0.1243(4) 0.085(4) Uani 1 1 d G . . . .
C127 C 0.2465(6) 0.5935(8) -0.1238(3) 0.095(5) Uani 1 1 d G . . . .
H127 H 0.279077 0.588177 -0.096037 0.114 Uiso 1 1 calc R U . . .
C128 C 0.2467(8) 0.5530(9) -0.1639(5) 0.109(6) Uani 1 1 d G . . . .
H128 H 0.279190 0.519228 -0.162995 0.131 Uiso 1 1 calc R U . . .
C129 C 0.2020(14) 0.5608(11) -0.2036(6) 0.134(9) Uani 1 1 d . . . . .
C130 C 0.1546(12) 0.6109(13) -0.2035(7) 0.138(8) Uani 1 1 d . . . . .
H130 H 0.122886 0.617927 -0.231708 0.165 Uiso 1 1 calc R U . . .
C131 C 0.1524(9) 0.6500(10) -0.1645(6) 0.111(6) Uani 1 1 d . . . . .
H131 H 0.119193 0.682318 -0.165298 0.133 Uiso 1 1 calc R U . . .
C141 C 0.0055(7) 0.3803(15) -0.0343(6) 0.136(8) Uani 1 1 d . . . . .
H14A H -0.018450 0.337909 -0.026448 0.205 Uiso 1 1 calc R U . . .
H14B H -0.012800 0.433352 -0.033913 0.205 Uiso 1 1 calc R U . . .
H14C H 0.007987 0.369919 -0.065407 0.205 Uiso 1 1 calc R U . . .
C142 C 0.2459(19) 0.4813(11) -0.2462(8) 0.23(2) Uani 1 1 d . . . . .
H14D H 0.238241 0.459481 -0.277652 0.338 Uiso 1 1 calc R U . . .
H14E H 0.281182 0.515785 -0.238121 0.338 Uiso 1 1 calc R U . . .
H14F H 0.252348 0.436377 -0.223998 0.338 Uiso 1 1 calc R U . . .
O21 O 0.3613(3) 0.4144(5) -0.0827(2) 0.066(2) Uani 1 1 d . . . . .
N21 N 0.2819(4) 0.3705(5) 0.0908(2) 0.0497(19) Uani 1 1 d . . . . .
N22 N 0.2964(4) 0.2379(5) 0.0925(3) 0.0507(19) Uani 1 1 d . . . . .
C211 C 0.2994(5) 0.3086(6) 0.0712(3) 0.053(2) Uani 1 1 d . . . . .
C212 C 0.2743(4) 0.2553(6) 0.1283(3) 0.048(2) Uani 1 1 d . . . . .
C213 C 0.2644(4) 0.3392(6) 0.1270(3) 0.050(2) Uani 1 1 d . . . . .
C214 C 0.2400(5) 0.3748(7) 0.1575(3) 0.056(3) Uani 1 1 d . . . . .
H214 H 0.233228 0.431654 0.157061 0.068 Uiso 1 1 calc R U . . .
C215 C 0.2255(5) 0.3253(7) 0.1888(3) 0.061(3) Uani 1 1 d . . . . .
H215 H 0.208071 0.348402 0.209897 0.073 Uiso 1 1 calc R U . . .
C216 C 0.2360(5) 0.2424(7) 0.1902(4) 0.063(3) Uani 1 1 d . . . . .
H216 H 0.225599 0.210080 0.212257 0.076 Uiso 1 1 calc R U . . .
C217 C 0.2609(5) 0.2059(6) 0.1607(3) 0.056(3) Uani 1 1 d . . . . .
H217 H 0.268733 0.149228 0.162211 0.068 Uiso 1 1 calc R U . . .
C218 C 0.3182(5) 0.3279(6) 0.0303(3) 0.052(2) Uani 1 1 d . . . . .
C219 C 0.3105(4) 0.4105(6) 0.0185(3) 0.051(2) Uani 1 1 d . . . . .
C220 C 0.3261(5) 0.4362(7) -0.0202(3) 0.054(2) Uani 1 1 d . . . . .
H220 H 0.321639 0.491640 -0.029231 0.065 Uiso 1 1 calc R U . . .
C221 C 0.3480(5) 0.3809(7) -0.0456(3) 0.059(3) Uani 1 1 d . . . . .
C222 C 0.3565(5) 0.3016(7) -0.0329(4) 0.065(3) Uani 1 1 d . . . . .
H222 H 0.372288 0.264982 -0.050070 0.079 Uiso 1 1 calc R U . . .
C223 C 0.3419(5) 0.2743(7) 0.0057(4) 0.062(3) Uani 1 1 d . . . . .
H223 H 0.348089 0.219043 0.014967 0.075 Uiso 1 1 calc R U . . .
C240 C 0.5833(10) 0.104(2) 0.2289(10) 0.25(2) Uani 1 1 d . . . . .
H24A H 0.624842 0.116516 0.245496 0.300 Uiso 0.496(10) 1 calc R U P A 1
H24B H 0.562400 0.094874 0.251412 0.300 Uiso 0.496(10) 1 calc R U P A 1
H24C H 0.580877 0.054937 0.210097 0.300 Uiso 0.496(10) 1 calc R U P A 1
H24D H 0.617436 0.078117 0.251620 0.300 Uiso 0.504(10) 1 calc R U P A 2
H24E H 0.594668 0.123987 0.202613 0.300 Uiso 0.504(10) 1 calc R U P A 2
H24F H 0.569779 0.149497 0.243620 0.300 Uiso 0.504(10) 1 calc R U P A 2
C25 C 0.3191(6) 0.1554(8) 0.0872(4) 0.0737(17) Uani 1 1 d . . . . .
H25A H 0.315219 0.144101 0.054290 0.088 Uiso 0.496(10) 1 calc R U P A 1
H25B H 0.297938 0.112871 0.098558 0.088 Uiso 0.496(10) 1 calc R U P A 1
H25C H 0.289014 0.115603 0.089195 0.088 Uiso 0.504(10) 1 calc R U P A 2
H25D H 0.321404 0.151701 0.055254 0.088 Uiso 0.504(10) 1 calc R U P A 2
C26X C 0.3860(7) 0.1604(11) 0.1182(6) 0.0737(17) Uani 0.496(10) 1 d G . P A 1
C27X C 0.4246(7) 0.2213(11) 0.1151(6) 0.0737(17) Uani 0.496(10) 1 d G . P A 1
H27X H 0.411132 0.263693 0.092975 0.088 Uiso 0.496(10) 1 calc R U P A 1
C28X C 0.4828(7) 0.2203(10) 0.1442(5) 0.0737(17) Uani 0.496(10) 1 d G . P A 1
H28X H 0.509204 0.262021 0.141999 0.088 Uiso 0.496(10) 1 calc R U P A 1
C29X C 0.5024(7) 0.1584(11) 0.1765(6) 0.0737(17) Uani 0.496(10) 1 d G . P A 1
C30X C 0.4638(7) 0.0974(11) 0.1796(6) 0.0737(17) Uani 0.496(10) 1 d G . P A 1
H30X H 0.477257 0.054973 0.201667 0.088 Uiso 0.496(10) 1 calc R U P A 1
C31X C 0.4056(7) 0.0984(11) 0.1505(6) 0.0737(17) Uani 0.496(10) 1 d G . P A 1
H31X H 0.379149 0.056762 0.152697 0.088 Uiso 0.496(10) 1 calc R U P A 1
O22X O 0.5591(8) 0.1644(18) 0.2020(6) 0.118(10) Uani 0.496(10) 1 d . . P A 1
C26Y C 0.3768(7) 0.1284(11) 0.1196(6) 0.0737(17) Uani 0.504(10) 1 d G . P A 2
C27Y C 0.4246(7) 0.1799(10) 0.1299(5) 0.0737(17) Uani 0.504(10) 1 d G . P A 2
H27Y H 0.420333 0.232609 0.116466 0.088 Uiso 0.504(10) 1 calc R U P A 2
C28Y C 0.4785(7) 0.1552(10) 0.1596(5) 0.0737(17) Uani 0.504(10) 1 d G . P A 2
H28Y H 0.511458 0.190791 0.166775 0.088 Uiso 0.504(10) 1 calc R U P A 2
C29Y C 0.4846(7) 0.0790(10) 0.1790(6) 0.0737(17) Uani 0.504(10) 1 d G . P A 2
C30Y C 0.4369(7) 0.0274(10) 0.1687(5) 0.0737(17) Uani 0.504(10) 1 d G . P A 2
H30Y H 0.441168 -0.025256 0.182108 0.088 Uiso 0.504(10) 1 calc R U P A 2
C31Y C 0.3830(7) 0.0521(10) 0.1390(5) 0.0737(17) Uani 0.504(10) 1 d G . P A 2
H31Y H 0.350010 0.016499 0.131851 0.088 Uiso 0.504(10) 1 calc R U P A 2
O22Y O 0.5388(12) 0.0487(18) 0.2134(9) 0.133(10) Uani 0.504(10) 1 d . . P A 2
C241 C 0.3885(6) 0.3627(9) -0.1068(4) 0.075(3) Uani 1 1 d . . . . .
H24G H 0.395808 0.392827 -0.132271 0.113 Uiso 1 1 calc R U . . .
H24H H 0.426158 0.342960 -0.085419 0.113 Uiso 1 1 calc R U . . .
H24I H 0.362555 0.316472 -0.119562 0.113 Uiso 1 1 calc R U . . .
N31 N 0.2753(4) 0.5573(5) 0.1170(3) 0.055(2) Uani 1 1 d . . . . .
N32 N 0.3164(4) 0.6427(5) 0.1746(3) 0.057(2) Uani 1 1 d . . . . .
H32 H 0.343951 0.668951 0.196231 0.068 Uiso 1 1 calc R U . . .
H3N H 0.343951 0.668951 0.196231 0.068 Uiso 1 1 calc R U . . .
N33 N 0.3767(4) 0.4975(5) 0.1112(3) 0.055(2) Uani 1 1 d . . . . .
C311 C 0.3263(5) 0.5837(6) 0.1467(3) 0.049(2) Uani 1 1 d . . . . .
C312 C 0.2582(5) 0.6548(6) 0.1640(3) 0.056(3) Uani 1 1 d . . . . .
C313 C 0.2316(6) 0.5988(7) 0.1273(4) 0.065(3) Uani 1 1 d . . . . .
C314 C 0.1705(5) 0.5926(8) 0.1076(4) 0.067(3) Uani 1 1 d . . . . .
H314 H 0.151646 0.555523 0.083475 0.081 Uiso 1 1 calc R U . . .
C315 C 0.1400(6) 0.6462(9) 0.1269(4) 0.077(4) Uani 1 1 d . . . . .
H315 H 0.098058 0.644794 0.115023 0.093 Uiso 1 1 calc R U . . .
C316 C 0.1659(7) 0.7019(10) 0.1623(5) 0.087(4) Uani 1 1 d . . . . .
H316 H 0.141751 0.735700 0.174053 0.105 Uiso 1 1 calc R U . . .
C317 C 0.2237(6) 0.7074(8) 0.1793(4) 0.074(3) Uani 1 1 d . . . . .
H317 H 0.241556 0.747369 0.201994 0.089 Uiso 1 1 calc R U . . .
C318 C 0.3822(5) 0.5525(7) 0.1457(4) 0.062(3) Uani 1 1 d . . . . .
C319 C 0.4353(5) 0.5746(7) 0.1749(4) 0.068(3) Uani 1 1 d . . . . .
H319 H 0.437415 0.612993 0.198740 0.082 Uiso 1 1 calc R U . . .
C320 C 0.4866(6) 0.5427(9) 0.1711(5) 0.090(4) Uani 1 1 d . . . . .
H320 H 0.524194 0.559286 0.191207 0.108 Uiso 1 1 calc R U . . .
C321 C 0.4812(6) 0.4849(9) 0.1365(6) 0.089(4) Uani 1 1 d . . . . .
H321 H 0.515343 0.460040 0.132938 0.107 Uiso 1 1 calc R U . . .
C322 C 0.4260(5) 0.4646(7) 0.1077(4) 0.063(3) Uani 1 1 d . . . . .
H322 H 0.422664 0.425236 0.084090 0.076 Uiso 1 1 calc R U . . .
Cl1D Cl 0.4914(2) 0.3849(3) 0.02055(17) 0.0825(13) Uani 0.7 1 d . . P . .
Cl2D Cl 0.5962(2) 0.3695(4) 0.0999(2) 0.1043(19) Uani 0.7 1 d . . P . .
C1D C 0.5625(5) 0.4290(13) 0.0477(4) 0.073(6) Uani 0.7 1 d . . P . .
H1D1 H 0.558530 0.486481 0.055782 0.088 Uiso 0.7 1 calc R U P . .
H1D2 H 0.586652 0.426449 0.026767 0.088 Uiso 0.7 1 calc R U P . .

loop_
_atom_site_aniso_label
_atom_site_aniso_U_11
_atom_site_aniso_U_22
_atom_site_aniso_U_33
_atom_site_aniso_U_23
_atom_site_aniso_U_13
_atom_site_aniso_U_12
Ir1 0.0748(3) 0.0500(3) 0.0365(2) -0.00860(16) 0.02566(18) -0.01950(19)
Cl1 0.0776(19) 0.091(2) 0.0495(15) -0.0149(14) 0.0109(13) 0.0186(16)
O11 0.062(6) 0.172(11) 0.074(6) -0.019(6) 0.018(5) -0.035(6)
O12 0.39(3) 0.092(10) 0.079(8) -0.026(7) 0.113(13) -0.082(13)
N11 0.116(8) 0.037(4) 0.055(5) -0.002(4) 0.056(6) -0.011(5)
N12 0.148(11) 0.065(6) 0.063(6) 0.014(5) 0.071(7) 0.017(7)
C111 0.105(10) 0.064(7) 0.054(7) -0.003(5) 0.044(7) 0.012(7)
C112 0.132(13) 0.063(8) 0.093(10) 0.019(7) 0.089(10) 0.013(8)
C113 0.110(10) 0.062(7) 0.066(7) -0.013(6) 0.065(7) -0.015(7)
C114 0.117(12) 0.072(8) 0.094(10) -0.017(7) 0.071(9) -0.025(8)
C115 0.133(14) 0.075(10) 0.171(17) -0.017(11) 0.113(14) -0.029(9)
C116 0.21(2) 0.068(10) 0.22(3) 0.019(13) 0.18(2) -0.003(13)
C117 0.20(2) 0.066(9) 0.162(17) 0.040(10) 0.156(18) 0.028(12)
C118 0.095(9) 0.062(7) 0.044(6) -0.001(5) 0.030(6) 0.004(6)
C119 0.065(6) 0.061(6) 0.029(4) -0.006(4) 0.019(4) -0.001(5)
C120 0.064(7) 0.069(7) 0.050(6) -0.010(5) 0.023(5) -0.010(5)
C121 0.074(8) 0.092(10) 0.062(7) -0.021(7) 0.026(6) -0.013(7)
C122 0.083(10) 0.130(14) 0.064(9) -0.018(9) 0.023(7) -0.006(9)
C123 0.136(14) 0.098(11) 0.041(6) -0.002(7) 0.025(8) 0.023(10)
C125 0.202(18) 0.085(10) 0.081(9) 0.029(8) 0.098(12) 0.037(11)
C126 0.134(12) 0.070(8) 0.074(9) 0.019(7) 0.068(9) 0.015(8)
C127 0.161(15) 0.087(10) 0.056(7) 0.011(7) 0.061(9) 0.016(10)
C128 0.199(19) 0.077(9) 0.095(12) -0.006(8) 0.108(13) -0.009(11)
C129 0.29(3) 0.071(10) 0.057(9) -0.018(8) 0.081(14) -0.069(14)
C130 0.23(3) 0.106(15) 0.075(12) 0.017(11) 0.048(14) -0.016(16)
C131 0.155(16) 0.089(11) 0.076(10) 0.020(9) 0.020(10) -0.020(10)
C141 0.064(10) 0.22(2) 0.114(14) -0.020(15) 0.017(9) -0.021(12)
C142 0.56(6) 0.059(11) 0.116(16) -0.014(11) 0.20(3) -0.02(2)
O21 0.079(5) 0.085(5) 0.041(4) -0.006(4) 0.029(4) -0.017(4)
N21 0.075(6) 0.048(5) 0.033(4) -0.009(3) 0.027(4) -0.016(4)
N22 0.054(5) 0.056(5) 0.046(4) -0.011(4) 0.022(4) -0.016(4)
C211 0.070(7) 0.048(5) 0.035(5) -0.006(4) 0.009(5) -0.023(5)
C212 0.053(6) 0.054(6) 0.033(4) -0.001(4) 0.007(4) -0.016(4)
C213 0.062(6) 0.058(6) 0.027(4) -0.001(4) 0.009(4) -0.018(5)
C214 0.083(7) 0.056(6) 0.032(5) -0.003(4) 0.022(5) -0.012(5)
C215 0.080(8) 0.071(7) 0.032(5) 0.001(5) 0.017(5) -0.006(6)
C216 0.077(7) 0.068(7) 0.044(6) 0.006(5) 0.018(5) -0.016(6)
C217 0.077(7) 0.051(6) 0.040(5) -0.001(4) 0.017(5) -0.019(5)
C218 0.062(6) 0.059(6) 0.038(5) -0.010(4) 0.019(4) -0.024(5)
C219 0.053(6) 0.062(6) 0.038(5) -0.023(4) 0.016(4) -0.024(5)
C220 0.063(6) 0.065(6) 0.039(5) -0.003(5) 0.022(5) -0.018(5)
C221 0.072(7) 0.075(7) 0.035(5) -0.013(5) 0.026(5) -0.028(6)
C222 0.076(8) 0.069(8) 0.059(6) -0.025(6) 0.032(6) -0.024(6)
C223 0.079(7) 0.061(7) 0.057(6) -0.017(5) 0.037(6) -0.031(6)
C240 0.082(14) 0.40(5) 0.23(3) 0.20(4) 0.006(17) -0.02(2)
C25 0.082(4) 0.084(5) 0.053(3) 0.011(3) 0.019(3) 0.002(3)
C26X 0.082(4) 0.084(5) 0.053(3) 0.011(3) 0.019(3) 0.002(3)
C27X 0.082(4) 0.084(5) 0.053(3) 0.011(3) 0.019(3) 0.002(3)
C28X 0.082(4) 0.084(5) 0.053(3) 0.011(3) 0.019(3) 0.002(3)
C29X 0.082(4) 0.084(5) 0.053(3) 0.011(3) 0.019(3) 0.002(3)
C30X 0.082(4) 0.084(5) 0.053(3) 0.011(3) 0.019(3) 0.002(3)
C31X 0.082(4) 0.084(5) 0.053(3) 0.011(3) 0.019(3) 0.002(3)
O22X 0.060(11) 0.24(3) 0.043(9) 0.032(13) 0.007(8) 0.041(14)
C26Y 0.082(4) 0.084(5) 0.053(3) 0.011(3) 0.019(3) 0.002(3)
C27Y 0.082(4) 0.084(5) 0.053(3) 0.011(3) 0.019(3) 0.002(3)
C28Y 0.082(4) 0.084(5) 0.053(3) 0.011(3) 0.019(3) 0.002(3)
C29Y 0.082(4) 0.084(5) 0.053(3) 0.011(3) 0.019(3) 0.002(3)
C30Y 0.082(4) 0.084(5) 0.053(3) 0.011(3) 0.019(3) 0.002(3)
C31Y 0.082(4) 0.084(5) 0.053(3) 0.011(3) 0.019(3) 0.002(3)
O22Y 0.115(19) 0.15(2) 0.111(18) 0.075(17) 0.007(14) 0.002(17)
C241 0.078(8) 0.108(10) 0.042(6) -0.017(6) 0.023(6) -0.010(7)
N31 0.074(6) 0.057(5) 0.043(4) -0.006(4) 0.033(4) -0.004(4)
N32 0.062(6) 0.063(5) 0.044(4) -0.014(4) 0.015(4) -0.016(4)
N33 0.058(5) 0.059(5) 0.055(5) -0.013(4) 0.027(4) -0.017(4)
C311 0.067(6) 0.050(5) 0.030(4) -0.004(4) 0.017(4) -0.018(5)
C312 0.082(8) 0.056(6) 0.038(5) 0.003(4) 0.031(5) 0.004(5)
C313 0.087(8) 0.064(7) 0.052(6) 0.017(5) 0.033(6) -0.005(6)
C314 0.062(7) 0.098(9) 0.049(6) -0.002(6) 0.027(5) -0.009(6)
C315 0.072(8) 0.102(10) 0.065(7) -0.009(7) 0.031(6) 0.007(7)
C316 0.102(11) 0.108(11) 0.069(8) -0.002(8) 0.052(8) 0.017(9)
C317 0.088(9) 0.085(9) 0.058(7) 0.004(6) 0.037(7) 0.012(7)
C318 0.065(7) 0.068(7) 0.054(6) -0.007(5) 0.023(5) -0.017(6)
C319 0.065(7) 0.073(8) 0.072(7) -0.023(6) 0.029(6) -0.016(6)
C320 0.063(8) 0.105(11) 0.098(10) -0.048(9) 0.021(7) -0.021(7)
C321 0.067(8) 0.103(11) 0.103(11) -0.029(9) 0.034(8) -0.022(7)
C322 0.053(6) 0.072(7) 0.068(7) -0.028(6) 0.025(5) -0.020(5)
Cl1D 0.070(3) 0.098(3) 0.088(3) -0.031(3) 0.038(2) -0.020(2)
Cl2D 0.080(3) 0.132(5) 0.107(4) 0.039(4) 0.039(3) 0.039(3)
C1D 0.017(6) 0.172(19) 0.029(6) 0.022(9) 0.004(5) -0.024(8)

loop_
_atom_type_symbol
_atom_type_description
_atom_type_scat_dispersion_real
_atom_type_scat_dispersion_imag
_atom_type_scat_source
C C 0.0033 0.0016 'International Tables Vol C Tables 4.2.6.8 and 6.1.1.4'
H H 0.0000 0.0000 'International Tables Vol C Tables 4.2.6.8 and 6.1.1.4'
Cl Cl 0.1484 0.1585 'International Tables Vol C Tables 4.2.6.8 and 6.1.1.4'
Ir Ir -1.4442 7.9887 'International Tables Vol C Tables 4.2.6.8 and 6.1.1.4'
N N 0.0061 0.0033 'International Tables Vol C Tables 4.2.6.8 and 6.1.1.4'
O O 0.0106 0.0060 'International Tables Vol C Tables 4.2.6.8 and 6.1.1.4'

loop_
_geom_angle_atom_site_label_1
_geom_angle_atom_site_label_2
_geom_angle_atom_site_label_3
_geom_angle
_geom_angle_site_symmetry_1
_geom_angle_site_symmetry_3
_geom_angle_publ_flag
C119 Ir1 C219 89.8(4) . . ?
C119 Ir1 N21 94.2(4) . . ?
C219 Ir1 N21 79.5(4) . . ?
C119 Ir1 N11 79.7(4) . . ?
C219 Ir1 N11 93.0(4) . . ?
N21 Ir1 N11 170.5(3) . . ?
C119 Ir1 N31 98.9(4) . . ?
C219 Ir1 N31 171.3(4) . . ?
N21 Ir1 N31 99.7(3) . . ?
N11 Ir1 N31 88.6(3) . . ?
C119 Ir1 N33 173.8(4) . . ?
C219 Ir1 N33 95.1(3) . . ?
N21 Ir1 N33 90.3(3) . . ?
N11 Ir1 N33 96.4(4) . . ?
N31 Ir1 N33 76.2(3) . . ?
C121 O11 C141 117.0(14) . . ?
C142 O12 C129 118(2) . . ?
C111 N11 C113 107.1(10) . . ?
C111 N11 Ir1 114.4(8) . . ?
C113 N11 Ir1 137.7(10) . . ?
C111 N12 C112 106.3(12) . . ?
C111 N12 C125 130.4(15) . . ?
C112 N12 C125 123.1(12) . . ?
N11 C111 N12 110.8(12) . . ?
N11 C111 C118 118.4(10) . . ?
N12 C111 C118 130.8(13) . . ?
N12 C112 C113 107.2(11) . . ?
N12 C112 C117 131.0(16) . . ?
C113 C112 C117 121.8(18) . . ?
N11 C113 C112 108.6(13) . . ?
N11 C113 C114 131.7(13) . . ?
C112 C113 C114 119.7(12) . . ?
C115 C114 C113 118.0(16) . . ?
C116 C115 C114 122.2(19) . . ?
C115 C116 C117 121.0(16) . . ?
C116 C117 C112 117.2(18) . . ?
C123 C118 C119 122.7(12) . . ?
C123 C118 C111 127.9(13) . . ?
C119 C118 C111 109.4(11) . . ?
C120 C119 C118 114.1(10) . . ?
C120 C119 Ir1 128.1(8) . . ?
C118 C119 Ir1 117.6(8) . . ?
C121 C120 C119 122.4(11) . . ?
O11 C121 C120 115.0(13) . . ?
O11 C121 C122 123.6(13) . . ?
C120 C121 C122 121.4(13) . . ?
C121 C122 C123 118.5(14) . . ?
C118 C123 C122 120.7(14) . . ?
N12 C125 C126 114.0(12) . . ?
C131 C126 C127 119.6(12) . . ?
C131 C126 C125 120.0(15) . . ?
C127 C126 C125 120.3(13) . . ?
C126 C127 C128 120.0 . . ?
C129 C128 C127 121.3(14) . . ?
C128 C129 O12 125(3) . . ?
C128 C129 C130 117.8(15) . . ?
O12 C129 C130 117(2) . . ?
C131 C130 C129 122(2) . . ?
C126 C131 C130 119(2) . . ?
C221 O21 C241 116.7(10) . . ?
C211 N21 C213 106.9(8) . . ?
C211 N21 Ir1 116.3(6) . . ?
C213 N21 Ir1 136.9(7) . . ?
C211 N22 C212 107.0(8) . . ?
C211 N22 C25 131.2(9) . . ?
C212 N22 C25 121.2(9) . . ?
N21 C211 N22 112.3(8) . . ?
N21 C211 C218 116.0(9) . . ?
N22 C211 C218 131.7(10) . . ?
N22 C212 C217 132.0(10) . . ?
N22 C212 C213 106.5(8) . . ?
C217 C212 C213 121.5(9) . . ?
C214 C213 N21 132.5(10) . . ?
C214 C213 C212 120.2(9) . . ?
N21 C213 C212 107.3(9) . . ?
C213 C214 C215 118.0(10) . . ?
C214 C215 C216 121.4(10) . . ?
C217 C216 C215 121.8(10) . . ?
C216 C217 C212 117.1(10) . . ?
C223 C218 C219 121.2(9) . . ?
C223 C218 C211 126.9(10) . . ?
C219 C218 C211 111.9(9) . . ?
C218 C219 C220 117.2(9) . . ?
C218 C219 Ir1 115.8(7) . . ?
C220 C219 Ir1 126.6(8) . . ?
C221 C220 C219 120.8(10) . . ?
C222 C221 O21 124.2(10) . . ?
C222 C221 C220 121.3(9) . . ?
O21 C221 C220 114.5(10) . . ?
C221 C222 C223 119.3(11) . . ?
C218 C223 C222 120.1(11) . . ?
C26Y C25 N22 119.6(12) . . ?
N22 C25 C26X 102.8(11) . . ?
C31X C26X C27X 120.0 . . ?
C31X C26X C25 115.6(11) . . ?
C27X C26X C25 124.4(11) . . ?
C26X C27X C28X 120.0 . . ?
C27X C28X C29X 120.0 . . ?
O22X C29X C30X 126.1(16) . . ?
O22X C29X C28X 113.9(16) . . ?
C30X C29X C28X 120.0 . . ?
C29X C30X C31X 120.0 . . ?
C26X C31X C30X 120.0 . . ?
C240 O22X C29X 118(3) . . ?
C31Y C26Y C27Y 120.0 . . ?
C31Y C26Y C25 120.5(12) . . ?
C27Y C26Y C25 119.5(12) . . ?
C26Y C27Y C28Y 120.0 . . ?
C29Y C28Y C27Y 120.0 . . ?
C30Y C29Y C28Y 120.0 . . ?
C30Y C29Y O22Y 115.5(15) . . ?
C28Y C29Y O22Y 124.3(15) . . ?
C29Y C30Y C31Y 120.0 . . ?
C26Y C31Y C30Y 120.0 . . ?
C240 O22Y C29Y 116(2) . . ?
C311 N31 C313 106.3(9) . . ?
C311 N31 Ir1 113.1(7) . . ?
C313 N31 Ir1 139.6(8) . . ?
C312 N32 C311 109.5(8) . . ?
C322 N33 C318 117.8(9) . . ?
C322 N33 Ir1 126.9(7) . . ?
C318 N33 Ir1 115.0(7) . . ?
N31 C311 N32 110.4(9) . . ?
N31 C311 C318 121.4(9) . . ?
N32 C311 C318 128.1(9) . . ?
N32 C312 C317 134.7(11) . . ?
N32 C312 C313 104.9(9) . . ?
C317 C312 C313 120.3(12) . . ?
N31 C313 C314 129.7(11) . . ?
N31 C313 C312 108.7(10) . . ?
C314 C313 C312 121.6(11) . . ?
C315 C314 C313 113.2(12) . . ?
C314 C315 C316 125.4(13) . . ?
C317 C316 C315 119.7(13) . . ?
C316 C317 C312 119.7(13) . . ?
C319 C318 N33 121.8(11) . . ?
C319 C318 C311 125.1(10) . . ?
N33 C318 C311 113.2(9) . . ?
C318 C319 C320 121.3(11) . . ?
C319 C320 C321 117.3(12) . . ?
C322 C321 C320 119.0(13) . . ?
N33 C322 C321 122.9(11) . . ?
Cl1D C1D Cl2D 105.8(9) . . ?

loop_
_geom_bond_atom_site_label_1
_geom_bond_atom_site_label_2
_geom_bond_distance
_geom_bond_site_symmetry_2
_geom_bond_publ_flag
Ir1 C119 1.994(10) . ?
Ir1 C219 2.009(9) . ?
Ir1 N21 2.037(8) . ?
Ir1 N11 2.061(8) . ?
Ir1 N31 2.142(8) . ?
Ir1 N33 2.192(9) . ?
O11 C121 1.373(16) . ?
O11 C141 1.386(17) . ?
O12 C142 1.35(4) . ?
O12 C129 1.359(19) . ?
N11 C111 1.337(16) . ?
N11 C113 1.358(14) . ?
N12 C111 1.362(15) . ?
N12 C112 1.378(19) . ?
N12 C125 1.47(2) . ?
C111 C118 1.472(18) . ?
C112 C113 1.381(19) . ?
C112 C117 1.41(2) . ?
C113 C114 1.40(2) . ?
C114 C115 1.375(18) . ?
C115 C116 1.37(3) . ?
C116 C117 1.38(3) . ?
C118 C123 1.354(19) . ?
C118 C119 1.446(15) . ?
C119 C120 1.392(15) . ?
C120 C121 1.375(17) . ?
C121 C122 1.38(2) . ?
C122 C123 1.38(2) . ?
C125 C126 1.515(18) . ?
C126 C131 1.36(2) . ?
C126 C127 1.389(10) . ?
C127 C128 1.390(10) . ?
C128 C129 1.34(3) . ?
C129 C130 1.40(3) . ?
C130 C131 1.37(3) . ?
O21 C221 1.381(11) . ?
O21 C241 1.414(14) . ?
N21 C211 1.315(13) . ?
N21 C213 1.395(11) . ?
N22 C211 1.345(13) . ?
N22 C212 1.385(12) . ?
N22 C25 1.492(15) . ?
C211 C218 1.483(13) . ?
C212 C217 1.391(13) . ?
C212 C213 1.402(14) . ?
C213 C214 1.378(14) . ?
C214 C215 1.378(14) . ?
C215 C216 1.386(16) . ?
C216 C217 1.364(15) . ?
C218 C223 1.392(15) . ?
C218 C219 1.405(15) . ?
C219 C220 1.407(13) . ?
C220 C221 1.399(15) . ?
C221 C222 1.358(16) . ?
C222 C223 1.402(15) . ?
C240 O22X 1.30(3) . ?
C240 O22Y 1.36(4) . ?
C25 C26Y 1.481(19) . ?
C25 C26X 1.57(2) . ?
C26X C31X 1.387(10) . ?
C26X C27X 1.387(10) . ?
C27X C28X 1.387(10) . ?
C28X C29X 1.388(10) . ?
C29X O22X 1.33(2) . ?
C29X C30X 1.388(10) . ?
C30X C31X 1.388(10) . ?
C26Y C31Y 1.375(10) . ?
C26Y C27Y 1.376(10) . ?
C27Y C28Y 1.376(10) . ?
C28Y C29Y 1.375(10) . ?
C29Y C30Y 1.375(10) . ?
C29Y O22Y 1.46(3) . ?
C30Y C31Y 1.375(10) . ?
N31 C311 1.334(13) . ?
N31 C313 1.367(14) . ?
N32 C312 1.336(14) . ?
N32 C311 1.361(12) . ?
N33 C322 1.332(14) . ?
N33 C318 1.358(14) . ?
C311 C318 1.442(16) . ?
C312 C317 1.376(16) . ?
C312 C313 1.429(16) . ?
C313 C314 1.392(16) . ?
C314 C315 1.389(17) . ?
C315 C316 1.398(19) . ?
C316 C317 1.313(19) . ?
C318 C319 1.343(15) . ?
C319 C320 1.373(17) . ?
C320 C321 1.392(19) . ?
C321 C322 1.370(17) . ?
Cl1D C1D 1.786(13) . ?
Cl2D C1D 1.816(15) . ?

loop_
_geom_hbond_atom_site_label_D
_geom_hbond_atom_site_label_H
_geom_hbond_atom_site_label_A
_geom_hbond_distance_DH
_geom_hbond_distance_HA
_geom_hbond_distance_DA
_geom_hbond_angle_DHA
_geom_hbond_site_symmetry_A
_geom_hbond_publ_flag
C114 H114 N33 0.95 2.57 3.316(17) 135.3 . yes
C120 H120 N21 0.95 2.69 3.175(15) 112.4 . yes
C220 H220 N11 0.95 2.58 3.105(14) 114.9 . yes
C240 H24D^b O12 0.98 2.57 3.38(3) 140.1 8_556 yes
N32 H3N Cl1 0.88 2.24 3.035(9) 150.0 . yes
C319 H319 Cl1 0.95 2.93 3.806(12) 153.7 . yes
C321 H321 Cl2D 0.95 2.87 3.792(16) 164.9 . yes
C322 H322 Cl1D 0.95 2.99 3.721(12) 135.2 . yes
C1D H1D1 O21 0.99 2.45 3.14(2) 126.4 5_665 yes
